data_2237306
loop_
_publ_author_name
'Pradeep, Priyamvada'
'Khorasani, Sanaz'
'de Koning, Charles B.'
'Fernandes, Manuel A.'

_publ_section_title
;
 3-Methyl-1-tosyl-1<i>H</i>-indole-2-carbaldehyde
;
_journal_coeditor_code FY2083
_journal_issue 2
_journal_name_full 'Acta Crystallographica Section E'
_journal_page_first o219
_journal_paper_doi 10.1107/S160053681205180X
_journal_volume 69
_journal_year 2013
_chemical_formula_iupac 'C17 H15 N O3 S'
_chemical_formula_moiety 'C17 H15 N O3 S'
_chemical_formula_sum 'C17 H15 N O3 S'
_chemical_formula_weight 313.36
_chemical_name_systematic
;
3-Methyl-1-tosyl-1<i>H</i>-indole-2-carbaldehyde
;
_space_group_IT_number 2
_symmetry_cell_setting triclinic
_symmetry_space_group_name_Hall '-P 1'
_symmetry_space_group_name_H-M 'P -1'
_atom_sites_solution_hydrogens geom
_atom_sites_solution_primary direct
_atom_sites_solution_secondary difmap
_audit_creation_method SHELXL-97
_cell_angle_alpha 79.968(2)
_cell_angle_beta 79.794(2)
_cell_angle_gamma 83.505(2)
_cell_formula_units_Z 4
_cell_length_a 8.4276(2)
_cell_length_b 13.0126(3)
_cell_length_c 14.2522(4)
_cell_measurement_reflns_used 2992
_cell_measurement_temperature 173(2)
_cell_measurement_theta_max 28.03
_cell_measurement_theta_min 2.33
_cell_volume 1509.25(7)
_computing_cell_refinement 'SAINT-NT (Bruker, 2005)'
_computing_data_collection 'APEX2 (Bruker, 2005)'
_computing_data_reduction 'SAINT-NT (Bruker, 2005)'
_computing_molecular_graphics
;
<i>ORTEP-3 for Windows</i>  (Farrugia, 2012) and  <i>Schakal-99</i>
(Keller, 1999)
;
_computing_publication_material
;
<i>WinGX</i>  (Farrugia, 2012) and  <i>PLATON</i>  (Spek, 2009)
;
_computing_structure_refinement 'SHELXL97 (Sheldrick, 2008)'
_computing_structure_solution 'SHELXS97 (Sheldrick, 2008)'
_diffrn_ambient_temperature 173(2)
_diffrn_measured_fraction_theta_full 1.000
_diffrn_measured_fraction_theta_max 1.000
_diffrn_measurement_device_type 'Bruker APEX-II CCD'
_diffrn_measurement_method '\f and \w scans'
_diffrn_radiation_monochromator graphite
_diffrn_radiation_source 'fine-focus sealed tube'
_diffrn_radiation_type MoK\a
_diffrn_radiation_wavelength 0.71073
_diffrn_reflns_av_R_equivalents 0.0510
_diffrn_reflns_av_sigmaI/netI 0.0702
_diffrn_reflns_limit_h_max 10
_diffrn_reflns_limit_h_min -10
_diffrn_reflns_limit_k_max 16
_diffrn_reflns_limit_k_min -16
_diffrn_reflns_limit_l_max 17
_diffrn_reflns_limit_l_min -17
_diffrn_reflns_number 16378
_diffrn_reflns_theta_full 26.00
_diffrn_reflns_theta_max 26.00
_diffrn_reflns_theta_min 1.47
_diffrn_standards_number 0
_exptl_absorpt_coefficient_mu 0.226
_exptl_absorpt_correction_type none
_exptl_crystal_colour colourless
_exptl_crystal_density_diffrn 1.379
_exptl_crystal_density_method 'not measured'
_exptl_crystal_description plate
_exptl_crystal_F_000 656
_exptl_crystal_size_max 0.28
_exptl_crystal_size_mid 0.25
_exptl_crystal_size_min 0.05
_refine_diff_density_max 0.306
_refine_diff_density_min -0.270
_refine_ls_extinction_method none
_refine_ls_goodness_of_fit_ref 1.006
_refine_ls_hydrogen_treatment constr
_refine_ls_matrix_type full
_refine_ls_number_parameters 401
_refine_ls_number_reflns 5936
_refine_ls_number_restraints 0
_refine_ls_restrained_S_all 1.006
_refine_ls_R_factor_all 0.0969
_refine_ls_R_factor_gt 0.0490
_refine_ls_shift/su_max 0.028
_refine_ls_shift/su_mean 0.000
_refine_ls_structure_factor_coef Fsqd
_refine_ls_weighting_details 'calc w=1/[\s^2^(Fo^2^)+(0.0581P)^2^+0.0000P] where P=(Fo^2^+2Fc^2^)/3'
_refine_ls_weighting_scheme calc
_refine_ls_wR_factor_gt 0.1087
_refine_ls_wR_factor_ref 0.1260
_reflns_number_gt 3668
_reflns_number_total 5936
_reflns_threshold_expression >2sigma(I)
_cod_data_source_file fy2083.cif
_cod_data_source_block I
_cod_database_code 2237306
_cod_database_fobs_code 2237306

loop_
_symmetry_equiv_pos_as_xyz
'x, y, z'
'-x, -y, -z'

loop_
_atom_site_type_symbol
_atom_site_label
_atom_site_fract_x
_atom_site_fract_y
_atom_site_fract_z
_atom_site_U_iso_or_equiv
_atom_site_adp_type
_atom_site_calc_flag
_atom_site_refinement_flags
_atom_site_occupancy
_atom_site_symmetry_multiplicity
C C1A -0.1003(3) 0.1746(2) 0.32889(17) 0.0336(6) Uani d . 1 1
C C2A -0.0243(3) 0.2622(2) 0.32277(19) 0.0378(7) Uani d . 1 1
C C3A 0.0263(3) 0.2996(2) 0.22233(19) 0.0377(6) Uani d . 1 1
C C4A -0.0216(3) 0.2323(2) 0.16787(18) 0.0351(6) Uani d . 1 1
C C5A 0.0136(3) 0.2468(2) 0.06829(19) 0.0440(7) Uani d . 1 1
H H5A -0.0172 0.1999 0.0319 0.053 Uiso calc R 1 1
C C6A 0.0963(4) 0.3335(3) 0.0240(2) 0.0577(9) Uani d . 1 1
H H6A 0.1225 0.3464 -0.0444 0.069 Uiso calc R 1 1
C C7A 0.1418(4) 0.4021(3) 0.0776(2) 0.0621(9) Uani d . 1 1
H H7A 0.1975 0.4610 0.0450 0.075 Uiso calc R 1 1
C C8A 0.1078(4) 0.3861(2) 0.1755(2) 0.0529(8) Uani d . 1 1
H H8A 0.1392 0.4332 0.2114 0.063 Uiso calc R 1 1
C C9A -0.0073(4) 0.3179(2) 0.4035(2) 0.0558(8) Uani d . 1 1
H H9A -0.0690 0.2846 0.4638 0.084 Uiso calc R 1 1
H H9B -0.0488 0.3914 0.3894 0.084 Uiso calc R 1 1
H H9C 0.1071 0.3141 0.4100 0.084 Uiso calc R 1 1
C C10A -0.1948(4) 0.1188(2) 0.41602(18) 0.0440(7) Uani d . 1 1
H H10A -0.2867 0.0862 0.4094 0.053 Uiso calc R 1 1
C C11A 0.0869(3) -0.0205(2) 0.19507(17) 0.0324(6) Uani d . 1 1
C C12A 0.1566(3) -0.0613(2) 0.27611(18) 0.0368(6) Uani d . 1 1
H H12A 0.0971 -0.0580 0.3388 0.044 Uiso calc R 1 1
C C13A 0.3128(3) -0.1065(2) 0.2650(2) 0.0426(7) Uani d . 1 1
H H13A 0.3609 -0.1339 0.3206 0.051 Uiso calc R 1 1
C C14A 0.4018(3) -0.1130(2) 0.1740(2) 0.0398(7) Uani d . 1 1
C C15A 0.3290(3) -0.0719(2) 0.0937(2) 0.0426(7) Uani d . 1 1
H H15A 0.3877 -0.0763 0.0309 0.051 Uiso calc R 1 1
C C16A 0.1733(3) -0.0251(2) 0.10334(18) 0.0375(6) Uani d . 1 1
H H16A 0.1256 0.0038 0.0478 0.045 Uiso calc R 1 1
C C17A 0.5725(3) -0.1633(2) 0.1625(2) 0.0585(9) Uani d . 1 1
H H17A 0.6351 -0.1291 0.1030 0.088 Uiso calc R 1 1
H H17B 0.5712 -0.2378 0.1593 0.088 Uiso calc R 1 1
H H17C 0.6222 -0.1559 0.2179 0.088 Uiso calc R 1 1
O O1A -0.1603(3) 0.11289(18) 0.49508(14) 0.0689(7) Uani d . 1 1
O O2A -0.1671(2) 0.05043(15) 0.11669(12) 0.0436(5) Uani d . 1 1
O O3A -0.2055(2) -0.02049(14) 0.29029(12) 0.0422(5) Uani d . 1 1
S S1A -0.11298(8) 0.03517(5) 0.20793(4) 0.03321(18) Uani d . 1 1
N N1A -0.1070(2) 0.15447(16) 0.23392(13) 0.0316(5) Uani d . 1 1
C C1B 0.5657(3) 0.3352(2) 0.19951(17) 0.0356(6) Uani d . 1 1
C C2B 0.4829(3) 0.2483(2) 0.22155(19) 0.0384(7) Uani d . 1 1
C C3B 0.4422(3) 0.2264(2) 0.32444(19) 0.0375(6) Uani d . 1 1
C C4B 0.5034(3) 0.3020(2) 0.36399(17) 0.0345(6) Uani d . 1 1
C C5B 0.4824(4) 0.3024(2) 0.46271(19) 0.0474(8) Uani d . 1 1
H H5B 0.5227 0.3548 0.4887 0.057 Uiso calc R 1 1
C C6B 0.4001(4) 0.2230(3) 0.5211(2) 0.0602(9) Uani d . 1 1
H H6B 0.3836 0.2208 0.5891 0.072 Uiso calc R 1 1
C C7B 0.3405(4) 0.1461(3) 0.4838(2) 0.0656(10) Uani d . 1 1
H H7B 0.2845 0.0926 0.5265 0.079 Uiso calc R 1 1
C C8B 0.3613(4) 0.1465(2) 0.3863(2) 0.0536(8) Uani d . 1 1
H H8B 0.3215 0.0933 0.3611 0.064 Uiso calc R 1 1
C C9B 0.4467(4) 0.1824(2) 0.1536(2) 0.0588(9) Uani d . 1 1
H H9D 0.3486 0.2128 0.1277 0.088 Uiso calc R 1 1
H H9E 0.4300 0.1114 0.1880 0.088 Uiso calc R 1 1
H H9F 0.5376 0.1795 0.1005 0.088 Uiso calc R 1 1
C C10B 0.6480(4) 0.3793(2) 0.1047(2) 0.0568(9) Uani d . 1 1
H H10B 0.7340 0.4218 0.1014 0.068 Uiso calc R 1 1
C C11B 0.4026(3) 0.5558(2) 0.28498(18) 0.0350(6) Uani d . 1 1
C C12B 0.2877(4) 0.5569(2) 0.3677(2) 0.0465(7) Uani d . 1 1
H H12B 0.3129 0.5245 0.4290 0.056 Uiso calc R 1 1
C C13B 0.1363(4) 0.6062(2) 0.3589(2) 0.0510(8) Uani d . 1 1
H H13B 0.0568 0.6070 0.4151 0.061 Uiso calc R 1 1
C C14B 0.0965(3) 0.6543(2) 0.2710(2) 0.0446(7) Uani d . 1 1
C C15B 0.2131(3) 0.6505(2) 0.1895(2) 0.0441(7) Uani d . 1 1
H H15B 0.1875 0.6822 0.1281 0.053 Uiso calc R 1 1
C C16B 0.3649(3) 0.6017(2) 0.19591(19) 0.0379(6) Uani d . 1 1
H H16B 0.4434 0.5995 0.1394 0.045 Uiso calc R 1 1
C C17B -0.0688(4) 0.7093(3) 0.2647(3) 0.0652(10) Uani d . 1 1
H H17D -0.0698 0.7495 0.2000 0.098 Uiso calc R 1 1
H H17E -0.0956 0.7568 0.3127 0.098 Uiso calc R 1 1
H H17F -0.1488 0.6574 0.2775 0.098 Uiso calc R 1 1
O O1B 0.6121(3) 0.3644(2) 0.03045(15) 0.0846(8) Uani d . 1 1
O O2B 0.7045(2) 0.53596(15) 0.20847(15) 0.0543(6) Uani d . 1 1
O O3B 0.6359(2) 0.49819(16) 0.38571(14) 0.0553(6) Uani d . 1 1
S S1B 0.59748(9) 0.49595(6) 0.29261(5) 0.0408(2) Uani d . 1 1
N N1B 0.5867(2) 0.36954(16) 0.28676(14) 0.0337(5) Uani d . 1 1

loop_
_atom_site_aniso_label
_atom_site_aniso_U_11
_atom_site_aniso_U_22
_atom_site_aniso_U_33
_atom_site_aniso_U_12
_atom_site_aniso_U_13
_atom_site_aniso_U_23
C1A 0.0385(16) 0.0350(16) 0.0275(14) 0.0018(12) -0.0051(11) -0.0089(11)
C2A 0.0366(16) 0.0349(17) 0.0434(16) 0.0010(13) -0.0083(13) -0.0109(12)
C3A 0.0357(16) 0.0298(15) 0.0460(16) -0.0025(12) -0.0032(13) -0.0049(12)
C4A 0.0327(15) 0.0343(16) 0.0349(15) -0.0017(12) -0.0013(12) -0.0008(12)
C5A 0.0482(18) 0.0459(19) 0.0333(15) -0.0037(14) -0.0031(13) 0.0025(13)
C6A 0.060(2) 0.059(2) 0.0407(17) -0.0007(17) 0.0054(16) 0.0130(16)
C7A 0.062(2) 0.044(2) 0.071(2) -0.0155(17) 0.0048(18) 0.0116(17)
C8A 0.053(2) 0.0361(18) 0.066(2) -0.0110(15) -0.0048(16) -0.0005(15)
C9A 0.062(2) 0.056(2) 0.058(2) -0.0030(17) -0.0125(16) -0.0293(16)
C10A 0.059(2) 0.0413(18) 0.0276(15) 0.0027(14) -0.0013(13) -0.0040(12)
C11A 0.0389(15) 0.0323(15) 0.0277(13) -0.0090(12) -0.0024(11) -0.0083(11)
C12A 0.0443(17) 0.0370(16) 0.0307(14) -0.0077(13) -0.0074(12) -0.0059(11)
C13A 0.0497(18) 0.0375(17) 0.0435(17) -0.0041(14) -0.0197(14) -0.0018(13)
C14A 0.0390(16) 0.0305(16) 0.0533(18) -0.0076(13) -0.0069(14) -0.0137(13)
C15A 0.0426(17) 0.0450(18) 0.0418(16) -0.0056(14) -0.0003(13) -0.0169(13)
C16A 0.0448(17) 0.0401(17) 0.0308(14) -0.0063(13) -0.0090(12) -0.0094(12)
C17A 0.0469(19) 0.048(2) 0.084(2) -0.0030(16) -0.0127(17) -0.0167(17)
O1A 0.0877(18) 0.0860(18) 0.0295(12) -0.0068(14) -0.0072(11) -0.0022(11)
O2A 0.0411(11) 0.0591(13) 0.0366(10) -0.0050(9) -0.0145(9) -0.0149(9)
O3A 0.0450(12) 0.0386(11) 0.0412(11) -0.0151(9) 0.0032(9) -0.0041(8)
S1A 0.0365(4) 0.0362(4) 0.0287(3) -0.0086(3) -0.0042(3) -0.0074(3)
N1A 0.0366(13) 0.0321(13) 0.0260(11) -0.0076(10) -0.0031(9) -0.0036(9)
C1B 0.0363(15) 0.0395(17) 0.0295(14) 0.0024(13) -0.0036(12) -0.0069(11)
C2B 0.0344(15) 0.0402(17) 0.0426(16) 0.0026(13) -0.0068(12) -0.0154(13)
C3B 0.0338(16) 0.0306(16) 0.0464(16) -0.0043(12) -0.0017(12) -0.0051(12)
C4B 0.0346(15) 0.0331(15) 0.0324(14) -0.0002(12) -0.0034(12) 0.0003(11)
C5B 0.059(2) 0.0468(19) 0.0331(16) 0.0010(15) -0.0058(14) -0.0032(13)
C6B 0.067(2) 0.070(2) 0.0305(16) 0.0054(19) 0.0038(15) 0.0071(16)
C7B 0.063(2) 0.053(2) 0.065(2) -0.0080(18) 0.0075(18) 0.0186(18)
C8B 0.052(2) 0.0363(18) 0.068(2) -0.0095(15) -0.0011(16) -0.0013(15)
C9B 0.066(2) 0.055(2) 0.065(2) 0.0038(17) -0.0207(17) -0.0315(17)
C10B 0.059(2) 0.057(2) 0.0419(18) 0.0087(17) 0.0091(16) 0.0001(15)
C11B 0.0393(16) 0.0286(15) 0.0396(15) -0.0086(12) -0.0067(12) -0.0084(11)
C12B 0.059(2) 0.0482(19) 0.0365(16) -0.0104(16) -0.0064(14) -0.0157(13)
C13B 0.049(2) 0.056(2) 0.0523(19) -0.0076(16) 0.0029(15) -0.0299(16)
C14B 0.0428(17) 0.0321(17) 0.067(2) -0.0043(13) -0.0127(15) -0.0240(14)
C15B 0.0510(19) 0.0342(17) 0.0510(18) -0.0056(14) -0.0160(15) -0.0084(13)
C16B 0.0416(17) 0.0337(16) 0.0388(15) -0.0093(13) -0.0035(13) -0.0063(12)
C17B 0.049(2) 0.052(2) 0.101(3) -0.0003(17) -0.0153(19) -0.0289(19)
O1B 0.0863(19) 0.128(2) 0.0307(13) 0.0125(16) -0.0052(12) -0.0067(13)
O2B 0.0395(12) 0.0464(13) 0.0713(14) -0.0175(10) 0.0006(10) 0.0051(10)
O3B 0.0653(14) 0.0514(14) 0.0607(13) -0.0082(11) -0.0325(11) -0.0154(10)
S1B 0.0401(4) 0.0355(4) 0.0493(4) -0.0103(3) -0.0117(3) -0.0042(3)
N1B 0.0397(13) 0.0295(13) 0.0307(12) -0.0058(10) -0.0027(10) -0.0023(9)

loop_
_atom_type_symbol
_atom_type_description
_atom_type_scat_dispersion_real
_atom_type_scat_dispersion_imag
_atom_type_scat_source
C C 0.0033 0.0016 'International Tables Vol C Tables 4.2.6.8 and 6.1.1.4'
H H 0.0000 0.0000 'International Tables Vol C Tables 4.2.6.8 and 6.1.1.4'
O O 0.0106 0.0060 'International Tables Vol C Tables 4.2.6.8 and 6.1.1.4'
S S 0.1246 0.1234 'International Tables Vol C Tables 4.2.6.8 and 6.1.1.4'
N N 0.0061 0.0033 'International Tables Vol C Tables 4.2.6.8 and 6.1.1.4'

loop_
_geom_angle_atom_site_label_1
_geom_angle_atom_site_label_2
_geom_angle_atom_site_label_3
_geom_angle
C2A C1A N1A 109.9(2)
C2A C1A C10A 126.7(2)
N1A C1A C10A 122.2(2)
C1A C2A C3A 107.5(2)
C1A C2A C9A 127.6(3)
C3A C2A C9A 124.8(2)
C8A C3A C4A 119.6(3)
C8A C3A C2A 131.7(3)
C4A C3A C2A 108.7(2)
C5A C4A C3A 122.2(2)
C5A C4A N1A 130.6(2)
C3A C4A N1A 107.2(2)
C4A C5A C6A 116.6(3)
C4A C5A H5A 121.7
C6A C5A H5A 121.7
C5A C6A C7A 121.6(3)
C5A C6A H6A 119.2
C7A C6A H6A 119.2
C8A C7A C6A 121.1(3)
C8A C7A H7A 119.5
C6A C7A H7A 119.5
C7A C8A C3A 118.9(3)
C7A C8A H8A 120.5
C3A C8A H8A 120.5
C2A C9A H9A 109.5
C2A C9A H9B 109.5
H9A C9A H9B 109.5
C2A C9A H9C 109.5
H9A C9A H9C 109.5
H9B C9A H9C 109.5
O1A C10A C1A 122.6(3)
O1A C10A H10A 118.7
C1A C10A H10A 118.7
C12A C11A C16A 120.6(2)
C12A C11A S1A 120.00(19)
C16A C11A S1A 119.4(2)
C13A C12A C11A 119.4(2)
C13A C12A H12A 120.3
C11A C12A H12A 120.3
C12A C13A C14A 121.3(2)
C12A C13A H13A 119.3
C14A C13A H13A 119.3
C13A C14A C15A 118.3(3)
C13A C14A C17A 120.9(3)
C15A C14A C17A 120.8(3)
C16A C15A C14A 121.3(3)
C16A C15A H15A 119.4
C14A C15A H15A 119.4
C15A C16A C11A 119.2(2)
C15A C16A H16A 120.4
C11A C16A H16A 120.4
C14A C17A H17A 109.5
C14A C17A H17B 109.5
H17A C17A H17B 109.5
C14A C17A H17C 109.5
H17A C17A H17C 109.5
H17B C17A H17C 109.5
O3A S1A O2A 119.72(11)
O3A S1A N1A 105.70(10)
O2A S1A N1A 106.01(11)
O3A S1A C11A 109.47(12)
O2A S1A C11A 109.02(11)
N1A S1A C11A 106.01(11)
C4A N1A C1A 106.58(19)
C4A N1A S1A 121.62(16)
C1A N1A S1A 123.55(17)
C2B C1B N1B 109.8(2)
C2B C1B C10B 126.9(3)
N1B C1B C10B 122.5(2)
C1B C2B C3B 107.5(2)
C1B C2B C9B 127.6(3)
C3B C2B C9B 124.8(3)
C8B C3B C4B 119.1(3)
C8B C3B C2B 132.3(3)
C4B C3B C2B 108.5(2)
C5B C4B C3B 122.4(2)
C5B C4B N1B 129.9(2)
C3B C4B N1B 107.7(2)
C6B C5B C4B 116.6(3)
C6B C5B H5B 121.7
C4B C5B H5B 121.7
C5B C6B C7B 122.1(3)
C5B C6B H6B 118.9
C7B C6B H6B 118.9
C8B C7B C6B 120.9(3)
C8B C7B H7B 119.6
C6B C7B H7B 119.6
C7B C8B C3B 118.8(3)
C7B C8B H8B 120.6
C3B C8B H8B 120.6
C2B C9B H9D 109.5
C2B C9B H9E 109.5
H9D C9B H9E 109.5
C2B C9B H9F 109.5
H9D C9B H9F 109.5
H9E C9B H9F 109.5
O1B C10B C1B 123.0(3)
O1B C10B H10B 118.5
C1B C10B H10B 118.5
C16B C11B C12B 120.6(3)
C16B C11B S1B 119.2(2)
C12B C11B S1B 120.2(2)
C13B C12B C11B 118.5(3)
C13B C12B H12B 120.8
C11B C12B H12B 120.8
C12B C13B C14B 122.1(3)
C12B C13B H13B 119.0
C14B C13B H13B 119.0
C13B C14B C15B 118.1(3)
C13B C14B C17B 120.4(3)
C15B C14B C17B 121.4(3)
C16B C15B C14B 121.1(3)
C16B C15B H15B 119.4
C14B C15B H15B 119.4
C15B C16B C11B 119.6(3)
C15B C16B H16B 120.2
C11B C16B H16B 120.2
C14B C17B H17D 109.5
C14B C17B H17E 109.5
H17D C17B H17E 109.5
C14B C17B H17F 109.5
H17D C17B H17F 109.5
H17E C17B H17F 109.5
O2B S1B O3B 119.64(13)
O2B S1B N1B 106.31(11)
O3B S1B N1B 105.92(11)
O2B S1B C11B 108.81(12)
O3B S1B C11B 109.75(13)
N1B S1B C11B 105.42(11)
C4B N1B C1B 106.39(19)
C4B N1B S1B 121.72(17)
C1B N1B S1B 122.05(17)

loop_
_geom_bond_atom_site_label_1
_geom_bond_atom_site_label_2
_geom_bond_distance
C1A C2A 1.353(3)
C1A N1A 1.434(3)
C1A C10A 1.473(4)
C2A C3A 1.434(4)
C2A C9A 1.497(3)
C3A C8A 1.391(4)
C3A C4A 1.400(3)
C4A C5A 1.381(3)
C4A N1A 1.422(3)
C5A C6A 1.390(4)
C5A H5A 0.9500
C6A C7A 1.394(4)
C6A H6A 0.9500
C7A C8A 1.357(4)
C7A H7A 0.9500
C8A H8A 0.9500
C9A H9A 0.9800
C9A H9B 0.9800
C9A H9C 0.9800
C10A O1A 1.200(3)
C10A H10A 0.9500
C11A C12A 1.385(3)
C11A C16A 1.387(3)
C11A S1A 1.748(3)
C12A C13A 1.373(4)
C12A H12A 0.9500
C13A C14A 1.390(4)
C13A H13A 0.9500
C14A C15A 1.391(4)
C14A C17A 1.505(4)
C15A C16A 1.377(4)
C15A H15A 0.9500
C16A H16A 0.9500
C17A H17A 0.9800
C17A H17B 0.9800
C17A H17C 0.9800
O2A S1A 1.4275(17)
O3A S1A 1.4206(18)
S1A N1A 1.666(2)
C1B C2B 1.356(4)
C1B N1B 1.437(3)
C1B C10B 1.457(4)
C2B C3B 1.431(4)
C2B C9B 1.490(3)
C3B C8B 1.397(4)
C3B C4B 1.401(3)
C4B C5B 1.388(3)
C4B N1B 1.416(3)
C5B C6B 1.379(4)
C5B H5B 0.9500
C6B C7B 1.390(4)
C6B H6B 0.9500
C7B C8B 1.368(4)
C7B H7B 0.9500
C8B H8B 0.9500
C9B H9D 0.9800
C9B H9E 0.9800
C9B H9F 0.9800
C10B O1B 1.204(4)
C10B H10B 0.9500
C11B C16B 1.381(4)
C11B C12B 1.388(4)
C11B S1B 1.749(3)
C12B C13B 1.378(4)
C12B H12B 0.9500
C13B C14B 1.379(4)
C13B H13B 0.9500
C14B C15B 1.386(4)
C14B C17B 1.502(4)
C15B C16B 1.373(4)
C15B H15B 0.9500
C16B H16B 0.9500
C17B H17D 0.9800
C17B H17E 0.9800
C17B H17F 0.9800
O2B S1B 1.424(2)
O3B S1B 1.4262(19)
S1B N1B 1.675(2)

loop_
_geom_hbond_atom_site_label_D
_geom_hbond_atom_site_label_H
_geom_hbond_atom_site_label_A
_geom_hbond_site_symmetry_A
_geom_hbond_distance_DH
_geom_hbond_distance_HA
_geom_hbond_distance_DA
_geom_hbond_angle_DHA
_geom_hbond_publ_flag
C16B H16B O1B 2_665 0.95 2.50 3.153(3) 126 y
C12A H12A O1A 2_556 0.95 2.48 3.218(3) 134 y
C16A H16A O2A 2 0.95 2.52 3.220(3) 131 y
C17B H17F O2B 1_455 0.98 2.53 3.396(4) 147 y
C8A H8A Cg3 1_555 0.95 2.87 3.804(3) 167 y
C9A H9C Cg4 1_555 0.98 2.80 3.726(4) 158 y
C9B H9D Cg5 1_555 0.98 2.65 3.576(4) 158 y
C9B H9E Cg6 1_555 0.98 2.95 3.755(4) 140 y

loop_
_geom_torsion_atom_site_label_1
_geom_torsion_atom_site_label_2
_geom_torsion_atom_site_label_3
_geom_torsion_atom_site_label_4
_geom_torsion
N1A C1A C2A C3A -2.1(3)
C10A C1A C2A C3A -169.6(2)
N1A C1A C2A C9A 172.6(3)
C10A C1A C2A C9A 5.2(5)
C1A C2A C3A C8A 179.6(3)
C9A C2A C3A C8A 4.6(5)
C1A C2A C3A C4A 0.2(3)
C9A C2A C3A C4A -174.8(3)
C8A C3A C4A C5A 2.0(4)
C2A C3A C4A C5A -178.5(2)
C8A C3A C4A N1A -177.7(2)
C2A C3A C4A N1A 1.9(3)
C3A C4A C5A C6A -1.4(4)
N1A C4A C5A C6A 178.1(3)
C4A C5A C6A C7A 0.2(5)
C5A C6A C7A C8A 0.5(5)
C6A C7A C8A C3A 0.0(5)
C4A C3A C8A C7A -1.2(4)
C2A C3A C8A C7A 179.4(3)
C2A C1A C10A O1A -34.5(4)
N1A C1A C10A O1A 159.5(3)
C16A C11A C12A C13A 0.0(4)
S1A C11A C12A C13A 178.8(2)
C11A C12A C13A C14A -0.6(4)
C12A C13A C14A C15A 0.3(4)
C12A C13A C14A C17A -179.6(2)
C13A C14A C15A C16A 0.6(4)
C17A C14A C15A C16A -179.6(2)
C14A C15A C16A C11A -1.1(4)
C12A C11A C16A C15A 0.8(4)
S1A C11A C16A C15A -178.0(2)
C12A C11A S1A O3A -35.0(2)
C16A C11A S1A O3A 143.9(2)
C12A C11A S1A O2A -167.7(2)
C16A C11A S1A O2A 11.2(2)
C12A C11A S1A N1A 78.6(2)
C16A C11A S1A N1A -102.6(2)
C5A C4A N1A C1A 177.3(3)
C3A C4A N1A C1A -3.0(3)
C5A C4A N1A S1A 28.0(4)
C3A C4A N1A S1A -152.42(18)
C2A C1A N1A C4A 3.2(3)
C10A C1A N1A C4A 171.4(2)
C2A C1A N1A S1A 151.88(19)
C10A C1A N1A S1A -40.0(3)
O3A S1A N1A C4A 179.08(18)
O2A S1A N1A C4A -52.9(2)
C11A S1A N1A C4A 62.9(2)
O3A S1A N1A C1A 34.9(2)
O2A S1A N1A C1A 163.00(19)
C11A S1A N1A C1A -81.2(2)
N1B C1B C2B C3B 2.3(3)
C10B C1B C2B C3B 172.1(3)
N1B C1B C2B C9B -174.6(3)
C10B C1B C2B C9B -4.8(5)
C1B C2B C3B C8B -178.5(3)
C9B C2B C3B C8B -1.5(5)
C1B C2B C3B C4B -0.4(3)
C9B C2B C3B C4B 176.7(3)
C8B C3B C4B C5B -2.0(4)
C2B C3B C4B C5B 179.5(2)
C8B C3B C4B N1B 176.7(2)
C2B C3B C4B N1B -1.7(3)
C3B C4B C5B C6B 1.1(4)
N1B C4B C5B C6B -177.3(3)
C4B C5B C6B C7B -0.1(5)
C5B C6B C7B C8B -0.1(5)
C6B C7B C8B C3B -0.8(5)
C4B C3B C8B C7B 1.8(4)
C2B C3B C8B C7B 179.8(3)
C2B C1B C10B O1B 24.1(5)
N1B C1B C10B O1B -167.3(3)
C16B C11B C12B C13B -1.0(4)
S1B C11B C12B C13B 179.1(2)
C11B C12B C13B C14B -0.3(4)
C12B C13B C14B C15B 1.3(4)
C12B C13B C14B C17B -178.6(3)
C13B C14B C15B C16B -1.0(4)
C17B C14B C15B C16B 178.9(2)
C14B C15B C16B C11B -0.2(4)
C12B C11B C16B C15B 1.2(4)
S1B C11B C16B C15B -178.84(19)
C16B C11B S1B O2B 20.3(2)
C12B C11B S1B O2B -159.7(2)
C16B C11B S1B O3B 153.0(2)
C12B C11B S1B O3B -27.1(3)
C16B C11B S1B N1B -93.4(2)
C12B C11B S1B N1B 86.6(2)
C5B C4B N1B C1B -178.3(3)
C3B C4B N1B C1B 3.1(3)
C5B C4B N1B S1B -32.0(4)
C3B C4B N1B S1B 149.36(19)
C2B C1B N1B C4B -3.4(3)
C10B C1B N1B C4B -173.7(2)
C2B C1B N1B S1B -149.54(19)
C10B C1B N1B S1B 40.1(3)
O2B S1B N1B C4B 173.42(18)
O3B S1B N1B C4B 45.1(2)
C11B S1B N1B C4B -71.2(2)
O2B S1B N1B C1B -45.5(2)
O3B S1B N1B C1B -173.75(19)
C11B S1B N1B C1B 69.9(2)

loop_
_cod_related_entry_id
_cod_related_entry_database
_cod_related_entry_code
1 ChemSpider 30658304
